data_1572871
loop_
_publ_author_name
'Gupta, Ruchika'
'Aashish, ?'
'Upma, ?'
'Majumdar, Shubhangi'
'Chowdhury, Pramit K.'
'Gupta, Rajeev'

_publ_section_title
;
 Visible light mediated photocatalysis by lanthanide metal-organic
 frameworks: enhanced specificity and mechanistic insights.
;
_journal_issue 45
_journal_name_full 'Chemical science'
_journal_page_first 18952
_journal_page_last 18968
_journal_paper_doi 10.1039/d4sc04105d
_journal_volume 15
_journal_year 2024
_chemical_formula_moiety 'C51 H37 Co Eu N6 O15 S, (H2 O), (H O) [+ solvent]'
_chemical_formula_sum 'C51 H40 Co Eu N6 O17 S'
_chemical_formula_weight 1251.85
_space_group_crystal_system triclinic
_space_group_IT_number 2
_space_group_name_Hall '-P 1'
_space_group_name_H-M_alt 'P -1'
_atom_sites_solution_hydrogens mixed
_audit_creation_date 2024-09-27
_audit_creation_method
;
Olex2 1.5-alpha
(compiled 2024.02.16 svn.r378c4104 for OlexSys, GUI svn.r6928)
;
_audit_update_record
;
2024-10-05 deposited with the CCDC.	2024-10-14 downloaded from the CCDC.
;
_cell_angle_alpha 64.977(3)
_cell_angle_beta 78.609(3)
_cell_angle_gamma 87.398(3)
_cell_formula_units_Z 2
_cell_length_a 12.7608(10)
_cell_length_b 16.8135(14)
_cell_length_c 17.8856(14)
_cell_measurement_reflns_used 11930
_cell_measurement_temperature 273.15
_cell_measurement_theta_max 28.297
_cell_measurement_theta_min 2.2
_cell_volume 3405.6(5)
_computing_molecular_graphics 'Olex2 1.5-alpha (Dolomanov et al., 2009)'
_computing_publication_material 'Olex2 1.5-alpha (Dolomanov et al., 2009)'
_computing_structure_refinement 'SHELXL 2019/3 (Sheldrick, 2015)'
_diffrn_ambient_temperature 273.15
_diffrn_measured_fraction_theta_full 0.998
_diffrn_measured_fraction_theta_max 0.995
_diffrn_measurement_device_type Bruker
_diffrn_radiation_type MoK\a
_diffrn_radiation_wavelength 0.71073
_diffrn_reflns_av_R_equivalents 0.1169
_diffrn_reflns_av_unetI/netI 0.0887
_diffrn_reflns_Laue_measured_fraction_full 0.998
_diffrn_reflns_Laue_measured_fraction_max 0.995
_diffrn_reflns_limit_h_max 17
_diffrn_reflns_limit_h_min -17
_diffrn_reflns_limit_k_max 22
_diffrn_reflns_limit_k_min -22
_diffrn_reflns_limit_l_max 23
_diffrn_reflns_limit_l_min -23
_diffrn_reflns_number 77918
_diffrn_reflns_point_group_measured_fraction_full 0.998
_diffrn_reflns_point_group_measured_fraction_max 0.995
_diffrn_reflns_theta_full 25.242
_diffrn_reflns_theta_max 28.297
_diffrn_reflns_theta_min 2.555
_exptl_absorpt_coefficient_mu 1.246
_exptl_absorpt_correction_T_max 0.988
_exptl_absorpt_correction_T_min 0.912
_exptl_absorpt_correction_type none
_exptl_crystal_colour green
_exptl_crystal_density_diffrn 1.221
_exptl_crystal_description needle
_exptl_crystal_F_000 1260
_exptl_crystal_size_max 0.08
_exptl_crystal_size_mid 0.06
_exptl_crystal_size_min 0.01
_refine_diff_density_max 1.170
_refine_diff_density_min -2.092
_refine_diff_density_rms 0.139
_refine_ls_extinction_method none
_refine_ls_goodness_of_fit_ref 1.042
_refine_ls_hydrogen_treatment constr
_refine_ls_matrix_type full
_refine_ls_number_parameters 713
_refine_ls_number_reflns 16842
_refine_ls_number_restraints 0
_refine_ls_restrained_S_all 1.042
_refine_ls_R_factor_all 0.0943
_refine_ls_R_factor_gt 0.0652
_refine_ls_shift/su_max 0.002
_refine_ls_shift/su_mean 0.000
_refine_ls_structure_factor_coef Fsqd
_refine_ls_weighting_details 'w=1/[\s^2^(Fo^2^)+(0.1047P)^2^+1.6562P] where P=(Fo^2^+2Fc^2^)/3'
_refine_ls_weighting_scheme calc
_refine_ls_wR_factor_gt 0.1750
_refine_ls_wR_factor_ref 0.1933
_reflns_Friedel_coverage 0.000
_reflns_number_gt 11930
_reflns_number_total 16925
_reflns_threshold_expression 'I > 2\s(I)'
_cod_data_source_file d4sc04105d2.cif
_cod_data_source_block shelx
_cod_depositor_comments 'Adding full bibliography for 1572870--1572871.cif.'
_cod_database_code 1572871
_shelx_shelxl_version_number 2019/3
_shelx_space_group_comment
;
The symmetry employed for this shelxl refinement is uniquely defined
by the following loop, which should always be used as a source of
symmetry information in preference to the above space-group names.
They are only intended as comments.
;
_shelx_estimated_absorpt_t_max 0.969
_shelx_estimated_absorpt_t_min 0.912
_olex2_refinement_description
;
1. Fixed Uiso
 At 1.2 times of:
  All C(H) groups
 At 1.5 times of:
  All C(H,H,H) groups, All O(H) groups, All O(H,H) groups
2. Others
 Fixed Sof: C51(0.5) H51A(0.5) H51B(0.5) H51C(0.5) C52(0.5) H52A(0.5)
 H52B(0.5) H52C(0.5)
3.a Free rotating group:
 O1W(H1WA,H1WB), O2W(H2W)
3.b Rotating group:
 O14(H14A,H14B), O13(H13A,H13B)
3.c Aromatic/amide H refined with riding coordinates:
 C31(H31), C47(H47), C48(H48), C30(H30), C46(H46), C2(H2), C21(H21), C29(H29),
 C28(H28), C34(H34), C16(H16), C43(H43), C17(H17), C40(H40), C19(H19), C12(H12),
  C22(H22), C44(H44), C8(H8), C20(H20), C39(H39), C9(H9), C1(H1), C38(H38),
 C37(H37), C35(H35), C25(H25), C26(H26), C5(H5), C49(H49)
3.d Idealised Me refined as rotating group:
 C51(H51A,H51B,H51C), C52(H52A,H52B,H52C)
;
_smtbx_masks_void_probe_radius 1.2
_smtbx_masks_void_truncation_radius 1.2
_olex2_submission_special_instructions 'No special instructions were received'

loop_
_space_group_symop_operation_xyz
'x, y, z'
'-x, -y, -z'

loop_
_atom_site_label
_atom_site_type_symbol
_atom_site_fract_x
_atom_site_fract_y
_atom_site_fract_z
_atom_site_U_iso_or_equiv
_atom_site_adp_type
_atom_site_occupancy
_atom_site_site_symmetry_order
_atom_site_calc_flag
_atom_site_refinement_flags_posn
_atom_site_refinement_flags_adp
_atom_site_refinement_flags_occupancy
_atom_site_disorder_assembly
_atom_site_disorder_group
Eu1 Eu -0.08291(2) -0.00145(2) 0.90833(2) 0.03175(10) Uani 1 1 d . . . . .
Co1 Co 0.50938(5) 0.42780(5) 0.27804(4) 0.02723(16) Uani 1 1 d . . . . .
O7 O -0.0919(3) 0.7018(3) 0.0307(2) 0.0390(9) Uani 1 1 d . . . . .
S1 S -0.3730(3) -0.0809(2) 0.9895(3) 0.1322(13) Uani 1 1 d . . . . .
O5 O 0.0391(3) 0.1310(2) 0.8400(2) 0.0349(8) Uani 1 1 d . . . . .
O11 O 0.9218(3) 0.0391(2) 0.0311(2) 0.0364(9) Uani 1 1 d . . . . .
O3 O 0.4157(3) 0.5832(3) 0.3973(2) 0.0363(9) Uani 1 1 d . . . . .
O4 O 0.2942(3) 0.2818(3) 0.2462(2) 0.0368(9) Uani 1 1 d . . . . .
O2 O 0.6242(3) 0.5841(3) 0.0340(2) 0.0438(10) Uani 1 1 d . . . . .
O14 O -0.1249(3) -0.1382(3) 1.0374(2) 0.0433(10) Uani 1 1 d . . . . .
H14A H -0.093318 -0.136807 1.075415 0.065 Uiso 1 1 d R U . . .
H14B H -0.097434 -0.182169 1.028382 0.065 Uiso 1 1 d R U . . .
O8 O -0.0549(3) 0.6522(3) -0.0689(3) 0.0490(11) Uani 1 1 d . . . . .
O6 O 0.0649(3) 0.0317(3) 0.7897(2) 0.0456(10) Uani 1 1 d . . . . .
O1 O 0.7007(3) 0.2722(3) 0.4295(2) 0.0416(9) Uani 1 1 d . . . . .
O10 O 1.1309(3) 0.7165(3) 0.3024(3) 0.0518(11) Uani 1 1 d . . . . .
N6 N 0.4545(3) 0.3404(3) 0.2481(2) 0.0288(9) Uani 1 1 d . . . . .
N1 N 0.6544(3) 0.4290(3) 0.2344(3) 0.0300(9) Uani 1 1 d . . . . .
N4 N 0.3653(3) 0.4297(3) 0.3215(3) 0.0296(9) Uani 1 1 d . . . . .
N5 N 0.5185(3) 0.5155(3) 0.3212(3) 0.0305(9) Uani 1 1 d . . . . .
N2 N 0.5519(3) 0.3387(3) 0.3783(2) 0.0295(9) Uani 1 1 d . . . . .
O9 O 1.1052(3) 0.6432(3) 0.4423(3) 0.0524(11) Uani 1 1 d . . . . .
O12 O 0.8020(4) 0.0962(3) -0.0460(3) 0.0553(12) Uani 1 1 d . . . . .
N3 N 0.5117(3) 0.5179(3) 0.1639(3) 0.0320(10) Uani 1 1 d . . . . .
C31 C 0.1868(5) 0.1567(4) 0.7262(3) 0.0397(13) Uani 1 1 d . . . . .
H31 H 0.212028 0.204466 0.731842 0.048 Uiso 1 1 calc R U . . .
C41 C 0.8409(4) 0.0851(4) 0.0171(3) 0.0349(12) Uani 1 1 d . . . . .
C47 C 0.6786(4) 0.6117(3) 0.2457(3) 0.0325(11) Uani 1 1 d . . . . .
H47 H 0.650865 0.634027 0.196747 0.039 Uiso 1 1 calc R U . . .
O13 O -0.1525(4) 0.0974(3) 0.7845(3) 0.0630(14) Uani 1 1 d . . . . .
H13A H -0.179674 0.146864 0.789598 0.094 Uiso 1 1 d R U . . .
H13B H -0.211593 0.073485 0.777942 0.094 Uiso 1 1 d R U . . .
C10 C 0.2947(4) 0.3817(4) 0.3090(3) 0.0328(11) Uani 1 1 d . . . . .
C13 C 0.3502(4) 0.3294(4) 0.2636(3) 0.0330(11) Uani 1 1 d . . . . .
C45 C 0.8238(4) 0.6074(4) 0.3170(3) 0.0348(12) Uani 1 1 d . . . . .
C24 C 0.4768(4) 0.2871(4) 0.4531(3) 0.0327(12) Uani 1 1 d . . . . .
C11 C 0.3354(4) 0.4830(3) 0.3592(3) 0.0275(10) Uani 1 1 d . . . . .
C48 C 0.9281(4) 0.6415(4) 0.3129(4) 0.0359(12) Uani 1 1 d . . . . .
H48 H 0.966844 0.677320 0.259915 0.043 Uiso 1 1 calc R U . . .
C30 C 0.2341(5) 0.1387(4) 0.6643(4) 0.0448(14) Uani 1 1 d . . . . .
H30 H 0.210498 0.086975 0.664672 0.054 Uiso 1 1 calc R U . . .
C23 C -0.0314(4) 0.6680(4) -0.0074(3) 0.0349(12) Uani 1 1 d . . . . .
C46 C 0.7796(4) 0.6388(4) 0.2438(3) 0.0366(12) Uani 1 1 d . . . . .
H46 H 0.819501 0.678822 0.193258 0.044 Uiso 1 1 calc R U . . .
C42 C 0.6179(4) 0.5511(3) 0.3202(3) 0.0311(11) Uani 1 1 d . . . . .
C2 C 0.8000(4) 0.4862(4) 0.1218(3) 0.0384(13) Uani 1 1 d . . . . .
H2 H 0.827088 0.522289 0.065547 0.046 Uiso 1 1 calc R U . . .
C14 C 0.4275(4) 0.5326(3) 0.3623(3) 0.0307(11) Uani 1 1 d . . . . .
C3 C 0.6919(4) 0.4818(4) 0.1542(3) 0.0322(11) Uani 1 1 d . . . . .
C32 C 0.0926(5) 0.1022(4) 0.7885(3) 0.0389(13) Uani 1 1 d . . . . .
C21 C 0.1152(4) 0.6457(3) 0.0701(3) 0.0331(11) Uani 1 1 d . . . . .
H21 H 0.075177 0.674290 0.099989 0.040 Uiso 1 1 calc R U . . .
C15 C 0.4166(4) 0.5557(4) 0.1356(3) 0.0314(11) Uani 1 1 d . . . . .
C29 C 0.4486(4) 0.3118(4) 0.5188(3) 0.0343(11) Uani 1 1 d . . . . .
H29 H 0.482073 0.361213 0.516081 0.041 Uiso 1 1 calc R U . . .
C28 C 0.3717(4) 0.2640(4) 0.5884(3) 0.0377(12) Uani 1 1 d . . . . .
H28 H 0.353896 0.281299 0.632121 0.045 Uiso 1 1 calc R U . . .
C7 C 0.6559(4) 0.3249(4) 0.3727(3) 0.0325(11) Uani 1 1 d . . . . .
C6 C 0.6048(4) 0.5344(4) 0.1097(3) 0.0344(12) Uani 1 1 d . . . . .
C18 C 0.2186(4) 0.6133(4) 0.0919(3) 0.0326(11) Uani 1 1 d . . . . .
C4 C 0.7177(4) 0.3796(4) 0.2870(3) 0.0319(11) Uani 1 1 d . . . . .
C34 C 0.5026(4) 0.3103(4) 0.1232(3) 0.0322(11) Uani 1 1 d . . . . .
H34 H 0.449871 0.347216 0.100019 0.039 Uiso 1 1 calc R U . . .
C16 C 0.3729(4) 0.5270(4) 0.0841(3) 0.0350(12) Uani 1 1 d . . . . .
H16 H 0.409897 0.488362 0.064572 0.042 Uiso 1 1 calc R U . . .
C43 C 0.6595(5) 0.5184(4) 0.3946(3) 0.0362(12) Uani 1 1 d . . . . .
H43 H 0.619464 0.478433 0.445203 0.043 Uiso 1 1 calc R U . . .
C17 C 0.2755(4) 0.5562(4) 0.0626(3) 0.0362(12) Uani 1 1 d . . . . .
H17 H 0.247626 0.537501 0.028126 0.043 Uiso 1 1 calc R U . . .
C27 C 0.3201(5) 0.1896(4) 0.5937(4) 0.0402(13) Uani 1 1 d . . . . .
O15 O -0.2644(4) -0.0485(4) 0.9223(4) 0.088(2) Uani 1 1 d . . . . .
C40 C 0.7918(4) 0.1228(4) 0.0761(3) 0.0338(11) Uani 1 1 d . . . . .
H40 H 0.820329 0.112240 0.123269 0.041 Uiso 1 1 calc R U . . .
C19 C 0.2628(4) 0.6427(4) 0.1424(3) 0.0351(12) Uani 1 1 d . . . . .
H19 H 0.226189 0.681582 0.161726 0.042 Uiso 1 1 calc R U . . .
C12 C 0.2272(4) 0.4895(4) 0.3881(3) 0.0355(12) Uani 1 1 d . . . . .
H12 H 0.205035 0.525433 0.415518 0.043 Uiso 1 1 calc R U . . .
C22 C 0.0742(4) 0.6372(4) 0.0108(4) 0.0399(13) Uani 1 1 d . . . . .
H22 H 0.114534 0.610411 -0.020756 0.048 Uiso 1 1 calc R U . . .
C44 C 0.7609(5) 0.5468(4) 0.3907(3) 0.0394(13) Uani 1 1 d . . . . .
H44 H 0.788631 0.524540 0.439652 0.047 Uiso 1 1 calc R U . . .
C33 C 0.5184(4) 0.2970(4) 0.2022(3) 0.0323(11) Uani 1 1 d . . . . .
C8 C 0.1537(4) 0.4411(4) 0.3752(4) 0.0394(13) Uani 1 1 d . . . . .
H8 H 0.080980 0.444775 0.393782 0.047 Uiso 1 1 calc R U . . .
C20 C 0.3614(4) 0.6136(4) 0.1633(3) 0.0337(12) Uani 1 1 d . . . . .
H20 H 0.390356 0.633427 0.196465 0.040 Uiso 1 1 calc R U . . .
C39 C 0.7071(4) 0.1716(3) 0.0622(3) 0.0326(11) Uani 1 1 d . . . . .
H39 H 0.683465 0.180118 0.013469 0.039 Uiso 1 1 calc R U . . .
C9 C 0.1869(4) 0.3874(4) 0.3348(3) 0.0372(12) Uani 1 1 d . . . . .
H9 H 0.137242 0.355768 0.325261 0.045 Uiso 1 1 calc R U . . .
C1 C 0.8665(4) 0.4368(4) 0.1734(4) 0.0422(14) Uani 1 1 d . . . . .
H1 H 0.939644 0.439649 0.152471 0.051 Uiso 1 1 calc R U . . .
C38 C 0.5973(4) 0.2415(4) 0.2355(3) 0.0381(13) Uani 1 1 d . . . . .
H38 H 0.607987 0.231872 0.288603 0.046 Uiso 1 1 calc R U . . .
C37 C 0.6605(5) 0.2002(4) 0.1916(4) 0.0414(14) Uani 1 1 d . . . . .
H37 H 0.713085 0.163370 0.215286 0.050 Uiso 1 1 calc R U . . .
C36 C 0.6458(4) 0.2135(4) 0.1118(3) 0.0344(12) Uani 1 1 d . . . . .
C35 C 0.5649(4) 0.2691(4) 0.0790(3) 0.0340(12) Uani 1 1 d . . . . .
H35 H 0.553111 0.278325 0.026342 0.041 Uiso 1 1 calc R U . . .
C25 C 0.4265(5) 0.2122(4) 0.4576(4) 0.0493(16) Uani 1 1 d . . . . .
H25 H 0.444547 0.195190 0.413675 0.059 Uiso 1 1 calc R U . . .
C26 C 0.3512(6) 0.1644(4) 0.5267(4) 0.0509(16) Uani 1 1 d . . . . .
H26 H 0.319493 0.114080 0.529793 0.061 Uiso 1 1 calc R U . . .
C5 C 0.8254(4) 0.3822(4) 0.2572(4) 0.0405(13) Uani 1 1 d . . . . .
H5 H 0.870383 0.347893 0.292420 0.049 Uiso 1 1 calc R U . . .
C49 C 0.9730(5) 0.6257(4) 0.3788(4) 0.0458(14) Uani 1 1 d . . . . .
H49 H 0.937531 0.587422 0.432129 0.055 Uiso 1 1 calc R U . . .
C50 C 1.0765(5) 0.6667(4) 0.3700(4) 0.0447(14) Uani 1 1 d . . . . .
C51 C -0.3712(11) -0.1981(8) 1.0234(12) 0.073(5) Uani 0.5 1 d . . P . .
H51A H -0.327578 -0.211062 0.979990 0.110 Uiso 0.5 1 calc R U P . .
H51B H -0.442822 -0.221326 1.034511 0.110 Uiso 0.5 1 calc R U P . .
H51C H -0.342332 -0.224391 1.073724 0.110 Uiso 0.5 1 calc R U P . .
C52 C -0.3749(13) -0.0689(13) 1.0966(14) 0.099(7) Uani 0.5 1 d . . P . .
H52A H -0.309336 -0.089170 1.115753 0.149 Uiso 0.5 1 calc R U P . .
H52B H -0.434196 -0.103410 1.138758 0.149 Uiso 0.5 1 calc R U P . .
H52C H -0.382079 -0.008329 1.086704 0.149 Uiso 0.5 1 calc R U P . .
O1W O 0.7062(4) 0.2917(3) 0.5734(3) 0.0579(13) Uani 1 1 d G . . . .
H1WA H 0.698081 0.245471 0.566651 0.087 Uiso 1 1 d G U . . .
H1WB H 0.667309 0.281907 0.620996 0.087 Uiso 1 1 d G U . . .
O2W O -0.2382(4) -0.2938(6) 0.8991(3) 0.102(3) Uani 1 1 d G . . . .
H2W H -0.274061 -0.298111 0.946195 0.153 Uiso 1 1 d G U . . .

loop_
_atom_site_aniso_label
_atom_site_aniso_U_11
_atom_site_aniso_U_22
_atom_site_aniso_U_33
_atom_site_aniso_U_23
_atom_site_aniso_U_13
_atom_site_aniso_U_12
Eu1 0.04170(16) 0.02853(15) 0.02578(15) -0.01308(11) -0.00611(11) 0.00802(10)
Co1 0.0323(3) 0.0367(4) 0.0169(3) -0.0148(3) -0.0092(3) 0.0152(3)
O7 0.041(2) 0.037(2) 0.042(2) -0.0203(18) -0.0098(18) 0.0089(17)
S1 0.105(2) 0.086(2) 0.182(4) -0.020(2) -0.056(2) -0.0041(16)
O5 0.049(2) 0.033(2) 0.0228(18) -0.0127(16) -0.0047(16) 0.0051(16)
O11 0.0398(19) 0.037(2) 0.033(2) -0.0175(17) -0.0044(16) 0.0138(16)
O3 0.046(2) 0.046(2) 0.030(2) -0.0270(18) -0.0135(17) 0.0164(17)
O4 0.045(2) 0.041(2) 0.030(2) -0.0186(17) -0.0109(17) 0.0091(17)
O2 0.051(2) 0.060(3) 0.0170(18) -0.0123(18) -0.0090(17) 0.014(2)
O14 0.067(3) 0.035(2) 0.030(2) -0.0152(17) -0.0079(19) -0.0078(19)
O8 0.048(2) 0.066(3) 0.049(3) -0.037(2) -0.019(2) 0.016(2)
O6 0.068(3) 0.032(2) 0.033(2) -0.0181(18) 0.008(2) 0.0006(19)
O1 0.046(2) 0.052(2) 0.027(2) -0.0140(18) -0.0195(17) 0.0220(19)
O10 0.054(3) 0.055(3) 0.055(3) -0.026(2) -0.025(2) 0.011(2)
N6 0.037(2) 0.036(2) 0.019(2) -0.0168(18) -0.0105(17) 0.0175(18)
N1 0.035(2) 0.039(2) 0.021(2) -0.0168(19) -0.0104(17) 0.0162(18)
N4 0.032(2) 0.038(2) 0.021(2) -0.0147(18) -0.0088(17) 0.0170(18)
N5 0.037(2) 0.037(2) 0.022(2) -0.0163(19) -0.0093(18) 0.0104(18)
N2 0.037(2) 0.038(2) 0.0156(19) -0.0131(18) -0.0072(17) 0.0123(18)
O9 0.052(2) 0.073(3) 0.045(3) -0.032(2) -0.024(2) 0.020(2)
O12 0.062(3) 0.078(3) 0.042(3) -0.039(2) -0.020(2) 0.038(2)
N3 0.036(2) 0.047(3) 0.021(2) -0.0195(19) -0.0126(18) 0.0155(19)
C31 0.048(3) 0.038(3) 0.027(3) -0.011(2) -0.003(2) 0.007(2)
C41 0.039(3) 0.030(3) 0.032(3) -0.012(2) -0.002(2) 0.011(2)
C47 0.045(3) 0.037(3) 0.018(2) -0.013(2) -0.013(2) 0.014(2)
O13 0.087(3) 0.066(3) 0.046(3) -0.029(2) -0.030(3) 0.037(3)
C10 0.036(3) 0.038(3) 0.030(3) -0.018(2) -0.010(2) 0.012(2)
C13 0.040(3) 0.037(3) 0.023(3) -0.013(2) -0.007(2) 0.012(2)
C45 0.042(3) 0.040(3) 0.030(3) -0.020(2) -0.017(2) 0.017(2)
C24 0.035(3) 0.042(3) 0.022(2) -0.013(2) -0.013(2) 0.018(2)
C11 0.040(3) 0.030(3) 0.015(2) -0.0104(19) -0.0091(19) 0.014(2)
C48 0.040(3) 0.036(3) 0.035(3) -0.019(2) -0.007(2) 0.011(2)
C30 0.064(4) 0.039(3) 0.028(3) -0.015(3) 0.001(3) -0.006(3)
C23 0.040(3) 0.035(3) 0.030(3) -0.013(2) -0.011(2) 0.008(2)
C46 0.048(3) 0.042(3) 0.021(2) -0.015(2) -0.005(2) 0.002(2)
C42 0.039(3) 0.033(3) 0.024(3) -0.014(2) -0.010(2) 0.013(2)
C2 0.039(3) 0.054(4) 0.026(3) -0.023(3) -0.005(2) 0.012(3)
C14 0.039(3) 0.035(3) 0.022(2) -0.013(2) -0.012(2) 0.013(2)
C3 0.044(3) 0.041(3) 0.018(2) -0.018(2) -0.010(2) 0.015(2)
C32 0.052(3) 0.038(3) 0.026(3) -0.014(2) -0.009(2) 0.012(3)
C21 0.037(3) 0.030(3) 0.030(3) -0.012(2) -0.003(2) 0.007(2)
C15 0.037(3) 0.039(3) 0.017(2) -0.010(2) -0.011(2) 0.017(2)
C29 0.041(3) 0.042(3) 0.027(3) -0.020(2) -0.009(2) 0.005(2)
C28 0.049(3) 0.043(3) 0.024(3) -0.018(2) -0.004(2) 0.005(3)
C7 0.042(3) 0.040(3) 0.024(3) -0.018(2) -0.017(2) 0.018(2)
C6 0.044(3) 0.045(3) 0.022(3) -0.020(2) -0.013(2) 0.017(2)
C18 0.034(3) 0.035(3) 0.024(3) -0.008(2) -0.011(2) 0.010(2)
C4 0.036(3) 0.042(3) 0.026(3) -0.021(2) -0.015(2) 0.018(2)
C34 0.038(3) 0.037(3) 0.026(3) -0.017(2) -0.010(2) 0.015(2)
C16 0.045(3) 0.042(3) 0.024(3) -0.018(2) -0.015(2) 0.022(2)
C43 0.051(3) 0.038(3) 0.018(2) -0.010(2) -0.010(2) 0.008(2)
C17 0.047(3) 0.041(3) 0.027(3) -0.019(2) -0.013(2) 0.010(2)
C27 0.052(3) 0.039(3) 0.031(3) -0.016(2) -0.008(3) 0.002(3)
O15 0.051(3) 0.075(4) 0.125(5) -0.022(4) -0.035(3) -0.002(3)
C40 0.036(3) 0.038(3) 0.029(3) -0.018(2) -0.004(2) 0.010(2)
C19 0.043(3) 0.042(3) 0.024(3) -0.018(2) -0.011(2) 0.020(2)
C12 0.038(3) 0.049(3) 0.023(3) -0.020(2) -0.008(2) 0.017(2)
C22 0.033(3) 0.049(3) 0.042(3) -0.025(3) -0.005(2) 0.008(2)
C44 0.048(3) 0.041(3) 0.029(3) -0.011(2) -0.017(2) 0.007(3)
C33 0.037(3) 0.039(3) 0.026(3) -0.020(2) -0.007(2) 0.015(2)
C8 0.034(3) 0.053(4) 0.035(3) -0.025(3) -0.003(2) 0.013(2)
C20 0.042(3) 0.044(3) 0.024(3) -0.019(2) -0.015(2) 0.014(2)
C39 0.043(3) 0.033(3) 0.021(2) -0.014(2) -0.003(2) 0.010(2)
C9 0.037(3) 0.048(3) 0.030(3) -0.019(3) -0.009(2) 0.008(2)
C1 0.034(3) 0.066(4) 0.035(3) -0.030(3) -0.004(2) 0.007(3)
C38 0.050(3) 0.050(3) 0.026(3) -0.025(3) -0.019(2) 0.025(3)
C37 0.049(3) 0.052(4) 0.035(3) -0.025(3) -0.022(3) 0.030(3)
C36 0.040(3) 0.035(3) 0.028(3) -0.015(2) -0.005(2) 0.015(2)
C35 0.048(3) 0.038(3) 0.018(2) -0.013(2) -0.011(2) 0.017(2)
C25 0.073(4) 0.045(4) 0.034(3) -0.026(3) 0.002(3) -0.003(3)
C26 0.077(4) 0.046(4) 0.034(3) -0.026(3) 0.002(3) -0.008(3)
C5 0.043(3) 0.051(4) 0.035(3) -0.022(3) -0.016(2) 0.016(3)
C49 0.050(3) 0.053(4) 0.039(3) -0.022(3) -0.017(3) 0.013(3)
C50 0.043(3) 0.050(4) 0.057(4) -0.034(3) -0.021(3) 0.015(3)
C51 0.051(7) 0.030(7) 0.129(15) -0.011(8) -0.046(9) -0.018(6)
C52 0.068(10) 0.110(16) 0.17(2) -0.106(17) -0.035(12) -0.015(10)
O1W 0.067(3) 0.069(3) 0.059(3) -0.039(3) -0.035(3) 0.030(3)
O2W 0.043(3) 0.227(8) 0.038(3) -0.053(4) -0.017(2) 0.012(4)

loop_
_atom_type_symbol
_atom_type_description
_atom_type_scat_dispersion_real
_atom_type_scat_dispersion_imag
_atom_type_scat_source
C C 0.0033 0.0016 'International Tables Vol C Tables 4.2.6.8 and 6.1.1.4'
H H 0.0000 0.0000 'International Tables Vol C Tables 4.2.6.8 and 6.1.1.4'
Co Co 0.3494 0.9721 'International Tables Vol C Tables 4.2.6.8 and 6.1.1.4'
Eu Eu -0.1578 3.6682 'International Tables Vol C Tables 4.2.6.8 and 6.1.1.4'
N N 0.0061 0.0033 'International Tables Vol C Tables 4.2.6.8 and 6.1.1.4'
O O 0.0106 0.0060 'International Tables Vol C Tables 4.2.6.8 and 6.1.1.4'
S S 0.1246 0.1234 'International Tables Vol C Tables 4.2.6.8 and 6.1.1.4'

loop_
_geom_angle_atom_site_label_1
_geom_angle_atom_site_label_2
_geom_angle_atom_site_label_3
_geom_angle
_geom_angle_site_symmetry_1
_geom_angle_site_symmetry_3
_geom_angle_publ_flag
O5 Eu1 Eu1 72.48(8) . 2_557 ?
O5 Eu1 O11 77.67(12) . 1_456 ?
O5 Eu1 C41 79.80(14) . 1_456 ?
O5 Eu1 C32 27.07(14) . . ?
O11 Eu1 Eu1 32.87(8) 2_656 2_557 ?
O11 Eu1 Eu1 31.09(8) 1_456 2_557 ?
O11 Eu1 O5 72.57(12) 2_656 . ?
O11 Eu1 O11 63.96(13) 2_656 1_456 ?
O11 Eu1 O14 72.51(13) 2_656 . ?
O11 Eu1 C41 89.35(14) 2_656 1_456 ?
O11 Eu1 C41 25.84(13) 1_456 1_456 ?
O11 Eu1 C32 70.87(14) 2_656 . ?
O11 Eu1 C32 100.82(14) 1_456 . ?
O14 Eu1 Eu1 70.01(9) . 2_557 ?
O14 Eu1 O5 141.92(13) . . ?
O14 Eu1 O11 73.75(12) . 1_456 ?
O14 Eu1 C41 85.09(14) . 1_456 ?
O14 Eu1 C32 141.19(15) . . ?
O6 Eu1 Eu1 100.15(11) . 2_557 ?
O6 Eu1 O5 53.15(12) . . ?
O6 Eu1 O11 123.13(13) . 1_456 ?
O6 Eu1 O11 74.47(14) . 2_656 ?
O6 Eu1 O14 128.45(14) . . ?
O6 Eu1 O12 130.50(15) . 1_456 ?
O6 Eu1 C41 132.79(15) . 1_456 ?
O6 Eu1 O13 74.33(16) . . ?
O6 Eu1 C32 26.09(14) . . ?
O12 Eu1 Eu1 81.78(10) 1_456 2_557 ?
O12 Eu1 O5 81.77(15) 1_456 . ?
O12 Eu1 O11 51.41(12) 1_456 1_456 ?
O12 Eu1 O11 113.99(13) 1_456 2_656 ?
O12 Eu1 O14 99.01(15) 1_456 . ?
O12 Eu1 C41 25.62(14) 1_456 1_456 ?
O12 Eu1 O13 74.61(15) 1_456 . ?
O12 Eu1 C32 107.15(17) 1_456 . ?
C41 Eu1 Eu1 56.63(11) 1_456 2_557 ?
O13 Eu1 Eu1 141.44(13) . 2_557 ?
O13 Eu1 O5 74.29(16) . . ?
O13 Eu1 O11 121.76(14) . 1_456 ?
O13 Eu1 O11 143.84(17) . 2_656 ?
O13 Eu1 O14 142.99(17) . . ?
O13 Eu1 C41 98.69(15) . 1_456 ?
O13 Eu1 C32 73.06(17) . . ?
C32 Eu1 Eu1 85.70(11) . 2_557 ?
C32 Eu1 C41 106.75(16) . 1_456 ?
O15 Eu1 Eu1 130.62(17) . 2_557 ?
O15 Eu1 O5 141.57(16) . . ?
O15 Eu1 O11 144.75(17) . 2_656 ?
O15 Eu1 O11 107.50(19) . 1_456 ?
O15 Eu1 O14 72.31(18) . . ?
O15 Eu1 O6 128.4(2) . . ?
O15 Eu1 O12 73.8(2) . 1_456 ?
O15 Eu1 C41 89.7(2) . 1_456 ?
O15 Eu1 O13 70.9(2) . . ?
O15 Eu1 C32 142.2(2) . . ?
N1 Co1 N6 100.07(18) . . ?
N1 Co1 N5 97.16(18) . . ?
N1 Co1 N2 81.60(18) . . ?
N1 Co1 N3 81.49(18) . . ?
N4 Co1 N6 81.42(18) . . ?
N4 Co1 N1 178.4(2) . . ?
N4 Co1 N5 81.34(18) . . ?
N4 Co1 N2 98.96(18) . . ?
N4 Co1 N3 97.94(18) . . ?
N5 Co1 N6 162.77(17) . . ?
N5 Co1 N3 92.22(18) . . ?
N2 Co1 N6 93.15(18) . . ?
N2 Co1 N5 89.69(17) . . ?
N2 Co1 N3 163.09(18) . . ?
N3 Co1 N6 89.99(18) . . ?
O15 S1 C51 102.0(6) . . ?
O15 S1 C52 115.0(6) . . ?
C51 S1 C52 102.4(9) . . ?
C32 O5 Eu1 91.5(3) . . ?
Eu1 O11 Eu1 116.04(13) 2_656 1_654 ?
C41 O11 Eu1 91.5(3) . 1_654 ?
C41 O11 Eu1 150.3(4) . 2_656 ?
Eu1 O14 H14A 110.1 . . ?
Eu1 O14 H14B 110.2 . . ?
H14A O14 H14B 103.8 . . ?
C32 O6 Eu1 94.9(3) . . ?
C13 N6 Co1 116.0(3) . . ?
C13 N6 C33 118.6(4) . . ?
C33 N6 Co1 125.0(3) . . ?
C3 N1 Co1 119.0(3) . . ?
C3 N1 C4 122.9(4) . . ?
C4 N1 Co1 118.1(4) . . ?
C10 N4 Co1 118.6(3) . . ?
C11 N4 Co1 118.5(4) . . ?
C11 N4 C10 122.8(4) . . ?
C42 N5 Co1 122.4(3) . . ?
C14 N5 Co1 116.8(4) . . ?
C14 N5 C42 120.3(4) . . ?
C24 N2 Co1 123.1(3) . . ?
C7 N2 Co1 116.1(3) . . ?
C7 N2 C24 120.7(4) . . ?
C41 O12 Eu1 97.6(3) . 1_654 ?
C15 N3 Co1 122.3(3) . . ?
C6 N3 Co1 116.7(3) . . ?
C6 N3 C15 120.4(4) . . ?
C30 C31 H31 119.3 . . ?
C30 C31 C32 121.4(6) . . ?
C32 C31 H31 119.3 . . ?
O11 C41 Eu1 62.7(3) . 1_654 ?
O11 C41 C40 119.5(5) . . ?
O12 C41 Eu1 56.8(3) . 1_654 ?
O12 C41 O11 119.3(5) . . ?
O12 C41 C40 121.2(5) . . ?
C40 C41 Eu1 173.8(4) . 1_654 ?
C46 C47 H47 119.8 . . ?
C46 C47 C42 120.4(5) . . ?
C42 C47 H47 119.8 . . ?
Eu1 O13 H13A 112.2 . . ?
Eu1 O13 H13B 112.6 . . ?
H13A O13 H13B 101.4 . . ?
N4 C10 C13 111.4(4) . . ?
N4 C10 C9 119.6(5) . . ?
C9 C10 C13 128.9(5) . . ?
O4 C13 N6 129.0(5) . . ?
O4 C13 C10 118.8(5) . . ?
N6 C13 C10 112.2(5) . . ?
C46 C45 C48 119.4(5) . . ?
C44 C45 C48 123.7(5) . . ?
C44 C45 C46 116.8(5) . . ?
C29 C24 N2 121.6(5) . . ?
C29 C24 C25 119.4(5) . . ?
C25 C24 N2 118.9(5) . . ?
N4 C11 C14 113.1(4) . . ?
N4 C11 C12 119.7(5) . . ?
C12 C11 C14 127.2(5) . . ?
C45 C48 H48 117.3 . . ?
C49 C48 C45 125.4(6) . . ?
C49 C48 H48 117.3 . . ?
C31 C30 H30 115.9 . . ?
C31 C30 C27 128.3(6) . . ?
C27 C30 H30 115.9 . . ?
O7 C23 O8 123.3(5) . . ?
O7 C23 C22 124.2(5) . . ?
O8 C23 C22 112.5(5) . . ?
C47 C46 C45 121.5(5) . . ?
C47 C46 H46 119.3 . . ?
C45 C46 H46 119.3 . . ?
C47 C42 N5 120.9(4) . . ?
C47 C42 C43 119.7(5) . . ?
C43 C42 N5 119.1(5) . . ?
C3 C2 H2 120.5 . . ?
C1 C2 H2 120.5 . . ?
C1 C2 C3 119.0(5) . . ?
O3 C14 N5 127.5(5) . . ?
O3 C14 C11 122.3(4) . . ?
N5 C14 C11 110.2(4) . . ?
N1 C3 C2 119.7(5) . . ?
N1 C3 C6 112.5(4) . . ?
C2 C3 C6 127.8(5) . . ?
O5 C32 Eu1 61.4(3) . . ?
O5 C32 C31 118.4(5) . . ?
O6 C32 Eu1 59.0(3) . . ?
O6 C32 O5 120.4(5) . . ?
O6 C32 C31 121.2(5) . . ?
C31 C32 Eu1 179.0(4) . . ?
C18 C21 H21 117.6 . . ?
C22 C21 H21 117.6 . . ?
C22 C21 C18 124.9(5) . . ?
C16 C15 N3 119.1(5) . . ?
C20 C15 N3 121.4(5) . . ?
C20 C15 C16 119.2(5) . . ?
C24 C29 H29 119.6 . . ?
C28 C29 C24 120.9(5) . . ?
C28 C29 H29 119.6 . . ?
C29 C28 H28 119.8 . . ?
C29 C28 C27 120.5(5) . . ?
C27 C28 H28 119.8 . . ?
O1 C7 N2 126.8(5) . . ?
O1 C7 C4 121.5(5) . . ?
N2 C7 C4 111.7(4) . . ?
O2 C6 N3 128.4(5) . . ?
O2 C6 C3 121.4(5) . . ?
N3 C6 C3 110.1(4) . . ?
C17 C18 C21 122.1(5) . . ?
C17 C18 C19 119.1(5) . . ?
C19 C18 C21 118.8(5) . . ?
N1 C4 C7 112.3(4) . . ?
N1 C4 C5 119.2(5) . . ?
C5 C4 C7 128.5(5) . . ?
C33 C34 H34 119.9 . . ?
C35 C34 H34 119.9 . . ?
C35 C34 C33 120.2(5) . . ?
C15 C16 H16 119.9 . . ?
C17 C16 C15 120.2(5) . . ?
C17 C16 H16 119.9 . . ?
C42 C43 H43 120.7 . . ?
C44 C43 C42 118.5(5) . . ?
C44 C43 H43 120.7 . . ?
C18 C17 H17 119.7 . . ?
C16 C17 C18 120.7(5) . . ?
C16 C17 H17 119.7 . . ?
C28 C27 C30 122.8(5) . . ?
C28 C27 C26 117.9(5) . . ?
C26 C27 C30 119.2(5) . . ?
S1 O15 Eu1 140.9(4) . . ?
C41 C40 H40 119.9 . . ?
C39 C40 C41 120.3(5) . . ?
C39 C40 H40 119.9 . . ?
C18 C19 H19 120.0 . . ?
C20 C19 C18 119.9(5) . . ?
C20 C19 H19 120.0 . . ?
C11 C12 H12 120.9 . . ?
C8 C12 C11 118.3(5) . . ?
C8 C12 H12 120.9 . . ?
C23 C22 H22 118.3 . . ?
C21 C22 C23 123.4(5) . . ?
C21 C22 H22 118.3 . . ?
C45 C44 H44 118.4 . . ?
C43 C44 C45 123.2(5) . . ?
C43 C44 H44 118.4 . . ?
C34 C33 N6 120.5(4) . . ?
C38 C33 N6 120.8(4) . . ?
C38 C33 C34 118.8(4) . . ?
C12 C8 H8 119.6 . . ?
C12 C8 C9 120.7(5) . . ?
C9 C8 H8 119.6 . . ?
C15 C20 C19 120.9(5) . . ?
C15 C20 H20 119.6 . . ?
C19 C20 H20 119.6 . . ?
C40 C39 H39 115.3 . . ?
C40 C39 C36 129.5(5) . . ?
C36 C39 H39 115.3 . . ?
C10 C9 C8 118.9(5) . . ?
C10 C9 H9 120.6 . . ?
C8 C9 H9 120.6 . . ?
C2 C1 H1 119.9 . . ?
C2 C1 C5 120.3(5) . . ?
C5 C1 H1 119.9 . . ?
C33 C38 H38 119.3 . . ?
C37 C38 C33 121.5(5) . . ?
C37 C38 H38 119.3 . . ?
C38 C37 H37 119.9 . . ?
C38 C37 C36 120.3(5) . . ?
C36 C37 H37 119.9 . . ?
C37 C36 C39 123.9(5) . . ?
C37 C36 C35 117.8(4) . . ?
C35 C36 C39 118.3(5) . . ?
C34 C35 C36 121.4(5) . . ?
C34 C35 H35 119.3 . . ?
C36 C35 H35 119.3 . . ?
C24 C25 H25 120.1 . . ?
C26 C25 C24 119.8(5) . . ?
C26 C25 H25 120.1 . . ?
C27 C26 H26 119.2 . . ?
C25 C26 C27 121.5(6) . . ?
C25 C26 H26 119.2 . . ?
C4 C5 C1 119.0(5) . . ?
C4 C5 H5 120.5 . . ?
C1 C5 H5 120.5 . . ?
C48 C49 H49 118.9 . . ?
C48 C49 C50 122.1(6) . . ?
C50 C49 H49 118.9 . . ?
O10 C50 O9 123.6(6) . . ?
O10 C50 C49 124.2(6) . . ?
O9 C50 C49 112.2(6) . . ?
S1 C51 H51A 109.5 . . ?
S1 C51 H51B 109.5 . . ?
S1 C51 H51C 109.5 . . ?
H51A C51 H51B 109.5 . . ?
H51A C51 H51C 109.5 . . ?
H51B C51 H51C 109.5 . . ?
S1 C52 H52A 109.5 . . ?
S1 C52 H52B 109.5 . . ?
S1 C52 H52C 109.5 . . ?
H52A C52 H52B 109.5 . . ?
H52A C52 H52C 109.5 . . ?
H52B C52 H52C 109.5 . . ?
H1WA O1W H1WB 104.6 . . ?

loop_
_geom_bond_atom_site_label_1
_geom_bond_atom_site_label_2
_geom_bond_distance
_geom_bond_site_symmetry_2
_geom_bond_publ_flag
Eu1 Eu1 4.2564(6) 2_557 ?
Eu1 O5 2.477(4) . ?
Eu1 O11 2.446(4) 2_656 ?
Eu1 O11 2.571(4) 1_456 ?
Eu1 O14 2.457(4) . ?
Eu1 O6 2.426(4) . ?
Eu1 O12 2.442(4) 1_456 ?
Eu1 C41 2.893(5) 1_456 ?
Eu1 O13 2.446(4) . ?
Eu1 C32 2.819(6) . ?
Eu1 O15 2.413(5) . ?
Co1 N6 1.960(4) . ?
Co1 N1 1.859(4) . ?
Co1 N4 1.854(4) . ?
Co1 N5 1.949(4) . ?
Co1 N2 1.947(4) . ?
Co1 N3 1.956(4) . ?
O7 C23 1.210(6) . ?
S1 O15 1.587(7) . ?
S1 C51 1.800(13) . ?
S1 C52 2.006(19) . ?
O5 C32 1.283(6) . ?
O11 C41 1.262(6) . ?
O3 C14 1.242(6) . ?
O4 C13 1.264(7) . ?
O2 C6 1.233(6) . ?
O14 H14A 0.8656 . ?
O14 H14B 0.8653 . ?
O8 C23 1.325(6) . ?
O6 C32 1.245(7) . ?
O1 C7 1.251(6) . ?
O10 C50 1.229(8) . ?
N6 C13 1.310(7) . ?
N6 C33 1.436(6) . ?
N1 C3 1.328(6) . ?
N1 C4 1.345(6) . ?
N4 C10 1.347(7) . ?
N4 C11 1.333(6) . ?
N5 C42 1.420(7) . ?
N5 C14 1.335(6) . ?
N2 C24 1.430(7) . ?
N2 C7 1.329(6) . ?
O9 C50 1.307(7) . ?
O12 C41 1.262(7) . ?
N3 C15 1.426(6) . ?
N3 C6 1.333(7) . ?
C31 H31 0.9300 . ?
C31 C30 1.298(8) . ?
C31 C32 1.494(8) . ?
C41 C40 1.475(7) . ?
C47 H47 0.9300 . ?
C47 C46 1.376(8) . ?
C47 C42 1.389(7) . ?
O13 H13A 0.9192 . ?
O13 H13B 0.9206 . ?
C10 C13 1.501(7) . ?
C10 C9 1.374(7) . ?
C45 C48 1.449(8) . ?
C45 C46 1.410(7) . ?
C45 C44 1.393(8) . ?
C24 C29 1.385(7) . ?
C24 C25 1.404(8) . ?
C11 C14 1.495(7) . ?
C11 C12 1.392(7) . ?
C48 H48 0.9300 . ?
C48 C49 1.333(8) . ?
C30 H30 0.9300 . ?
C30 C27 1.468(8) . ?
C23 C22 1.468(7) . ?
C46 H46 0.9300 . ?
C42 C43 1.411(7) . ?
C2 H2 0.9300 . ?
C2 C3 1.378(7) . ?
C2 C1 1.364(8) . ?
C3 C6 1.522(7) . ?
C21 H21 0.9300 . ?
C21 C18 1.466(7) . ?
C21 C22 1.332(8) . ?
C15 C16 1.413(7) . ?
C15 C20 1.377(7) . ?
C29 H29 0.9300 . ?
C29 C28 1.379(7) . ?
C28 H28 0.9300 . ?
C28 C27 1.398(8) . ?
C7 C4 1.487(8) . ?
C18 C17 1.391(7) . ?
C18 C19 1.409(7) . ?
C4 C5 1.367(7) . ?
C34 H34 0.9300 . ?
C34 C33 1.388(7) . ?
C34 C35 1.380(7) . ?
C16 H16 0.9300 . ?
C16 C17 1.382(7) . ?
C43 H43 0.9300 . ?
C43 C44 1.378(8) . ?
C17 H17 0.9300 . ?
C27 C26 1.414(8) . ?
C40 H40 0.9300 . ?
C40 C39 1.325(7) . ?
C19 H19 0.9300 . ?
C19 C20 1.392(7) . ?
C12 H12 0.9300 . ?
C12 C8 1.382(8) . ?
C22 H22 0.9300 . ?
C44 H44 0.9300 . ?
C33 C38 1.386(7) . ?
C8 H8 0.9300 . ?
C8 C9 1.383(7) . ?
C20 H20 0.9300 . ?
C39 H39 0.9300 . ?
C39 C36 1.450(7) . ?
C9 H9 0.9300 . ?
C1 H1 0.9300 . ?
C1 C5 1.391(8) . ?
C38 H38 0.9300 . ?
C38 C37 1.382(7) . ?
C37 H37 0.9300 . ?
C37 C36 1.398(7) . ?
C36 C35 1.403(7) . ?
C35 H35 0.9300 . ?
C25 H25 0.9300 . ?
C25 C26 1.362(9) . ?
C26 H26 0.9300 . ?
C5 H5 0.9300 . ?
C49 H49 0.9300 . ?
C49 C50 1.467(9) . ?
C51 H51A 0.9600 . ?
C51 H51B 0.9600 . ?
C51 H51C 0.9600 . ?
C52 H52A 0.9600 . ?
C52 H52B 0.9600 . ?
C52 H52C 0.9600 . ?
O1W H1WA 0.8497 . ?
O1W H1WB 0.8489 . ?
O2W H2W 0.8498 . ?

loop_
_geom_torsion_atom_site_label_1
_geom_torsion_atom_site_label_2
_geom_torsion_atom_site_label_3
_geom_torsion_atom_site_label_4
_geom_torsion
_geom_torsion_site_symmetry_1
_geom_torsion_site_symmetry_2
_geom_torsion_site_symmetry_3
_geom_torsion_site_symmetry_4
_geom_torsion_publ_flag
Eu1 O5 C32 O6 2.6(5) . . . . ?
Eu1 O5 C32 C31 -178.9(4) . . . . ?
Eu1 O11 C41 Eu1 158.7(7) 2_656 . . 1_654 ?
Eu1 O11 C41 O12 153.9(5) 2_656 . . . ?
Eu1 O11 C41 O12 -4.8(6) 1_654 . . . ?
Eu1 O11 C41 C40 -27.9(10) 2_656 . . . ?
Eu1 O11 C41 C40 173.4(5) 1_654 . . . ?
Eu1 O6 C32 O5 -2.7(6) . . . . ?
Eu1 O6 C32 C31 178.9(5) . . . . ?
Eu1 O12 C41 O11 5.1(6) 1_654 . . . ?
Eu1 O12 C41 C40 -173.1(5) 1_654 . . . ?
Co1 N6 C13 O4 175.4(4) . . . . ?
Co1 N6 C13 C10 -5.1(6) . . . . ?
Co1 N6 C33 C34 -115.5(5) . . . . ?
Co1 N6 C33 C38 64.1(7) . . . . ?
Co1 N1 C3 C2 177.3(4) . . . . ?
Co1 N1 C3 C6 -0.5(6) . . . . ?
Co1 N1 C4 C7 5.1(6) . . . . ?
Co1 N1 C4 C5 -177.3(4) . . . . ?
Co1 N4 C10 C13 3.1(6) . . . . ?
Co1 N4 C10 C9 -174.9(4) . . . . ?
Co1 N4 C11 C14 -1.6(5) . . . . ?
Co1 N4 C11 C12 176.4(4) . . . . ?
Co1 N5 C42 C47 74.2(6) . . . . ?
Co1 N5 C42 C43 -100.1(5) . . . . ?
Co1 N5 C14 O3 177.1(4) . . . . ?
Co1 N5 C14 C11 -4.5(5) . . . . ?
Co1 N2 C24 C29 -93.7(5) . . . . ?
Co1 N2 C24 C25 82.8(6) . . . . ?
Co1 N2 C7 O1 178.7(4) . . . . ?
Co1 N2 C7 C4 -2.6(6) . . . . ?
Co1 N3 C15 C16 -101.9(5) . . . . ?
Co1 N3 C15 C20 72.3(7) . . . . ?
Co1 N3 C6 O2 175.5(5) . . . . ?
Co1 N3 C6 C3 -4.8(6) . . . . ?
O7 C23 C22 C21 -1.9(10) . . . . ?
O11 C41 C40 C39 179.7(5) . . . . ?
O8 C23 C22 C21 -179.9(6) . . . . ?
O1 C7 C4 N1 177.4(5) . . . . ?
O1 C7 C4 C5 0.1(9) . . . . ?
N6 Co1 N1 C3 86.8(4) . . . . ?
N6 Co1 N1 C4 -96.9(4) . . . . ?
N6 Co1 N4 C10 -4.6(4) . . . . ?
N6 Co1 N4 C11 179.5(4) . . . . ?
N6 C33 C38 C37 -179.1(6) . . . . ?
N1 C3 C6 O2 -176.8(5) . . . . ?
N1 C3 C6 N3 3.4(7) . . . . ?
N1 C4 C5 C1 0.9(8) . . . . ?
N4 C10 C13 O4 -179.0(5) . . . . ?
N4 C10 C13 N6 1.5(7) . . . . ?
N4 C10 C9 C8 -1.7(8) . . . . ?
N4 C11 C14 O3 -177.7(4) . . . . ?
N4 C11 C14 N5 3.9(6) . . . . ?
N4 C11 C12 C8 -1.2(8) . . . . ?
N5 Co1 N1 C3 -92.8(4) . . . . ?
N5 Co1 N1 C4 83.4(4) . . . . ?
N5 Co1 N4 C10 175.2(4) . . . . ?
N5 Co1 N4 C11 -0.6(4) . . . . ?
N5 C42 C43 C44 173.3(5) . . . . ?
N2 Co1 N1 C3 178.6(4) . . . . ?
N2 Co1 N1 C4 -5.2(4) . . . . ?
N2 Co1 N4 C10 -96.5(4) . . . . ?
N2 Co1 N4 C11 87.7(4) . . . . ?
N2 C24 C29 C28 176.2(5) . . . . ?
N2 C24 C25 C26 -177.0(6) . . . . ?
N2 C7 C4 N1 -1.5(6) . . . . ?
N2 C7 C4 C5 -178.7(5) . . . . ?
O12 C41 C40 C39 -2.1(9) . . . . ?
N3 Co1 N1 C3 -1.6(4) . . . . ?
N3 Co1 N1 C4 174.6(4) . . . . ?
N3 Co1 N4 C10 84.2(4) . . . . ?
N3 Co1 N4 C11 -91.7(4) . . . . ?
N3 C15 C16 C17 173.7(5) . . . . ?
N3 C15 C20 C19 -173.1(5) . . . . ?
C31 C30 C27 C28 6.6(10) . . . . ?
C31 C30 C27 C26 -171.8(7) . . . . ?
C41 C40 C39 C36 179.1(5) . . . . ?
C47 C42 C43 C44 -1.0(8) . . . . ?
C10 N4 C11 C14 -177.3(4) . . . . ?
C10 N4 C11 C12 0.7(7) . . . . ?
C13 N6 C33 C34 56.4(7) . . . . ?
C13 N6 C33 C38 -124.0(6) . . . . ?
C13 C10 C9 C8 -179.3(5) . . . . ?
C45 C48 C49 C50 -176.5(5) . . . . ?
C24 N2 C7 O1 -4.3(8) . . . . ?
C24 N2 C7 C4 174.4(4) . . . . ?
C24 C29 C28 C27 -0.3(8) . . . . ?
C24 C25 C26 C27 1.5(11) . . . . ?
C11 N4 C10 C13 178.8(4) . . . . ?
C11 N4 C10 C9 0.8(8) . . . . ?
C11 C12 C8 C9 0.3(8) . . . . ?
C48 C45 C46 C47 -176.7(5) . . . . ?
C48 C45 C44 C43 176.5(5) . . . . ?
C48 C49 C50 O10 -1.8(10) . . . . ?
C48 C49 C50 O9 179.2(5) . . . . ?
C30 C31 C32 O5 -169.1(6) . . . . ?
C30 C31 C32 O6 9.3(9) . . . . ?
C30 C27 C26 C25 176.5(6) . . . . ?
C46 C47 C42 N5 -173.2(5) . . . . ?
C46 C47 C42 C43 1.0(8) . . . . ?
C46 C45 C48 C49 171.3(5) . . . . ?
C46 C45 C44 C43 -0.8(8) . . . . ?
C42 N5 C14 O3 5.6(8) . . . . ?
C42 N5 C14 C11 -176.0(4) . . . . ?
C42 C47 C46 C45 -0.9(8) . . . . ?
C42 C43 C44 C45 0.9(9) . . . . ?
C2 C3 C6 O2 5.6(9) . . . . ?
C2 C3 C6 N3 -174.1(5) . . . . ?
C2 C1 C5 C4 -0.7(9) . . . . ?
C14 N5 C42 C47 -114.8(6) . . . . ?
C14 N5 C42 C43 70.9(6) . . . . ?
C14 C11 C12 C8 176.5(5) . . . . ?
C3 N1 C4 C7 -178.8(5) . . . . ?
C3 N1 C4 C5 -1.2(8) . . . . ?
C3 C2 C1 C5 0.7(9) . . . . ?
C32 C31 C30 C27 173.7(6) . . . . ?
C21 C18 C17 C16 179.8(5) . . . . ?
C21 C18 C19 C20 -179.4(5) . . . . ?
C15 N3 C6 O2 4.1(9) . . . . ?
C15 N3 C6 C3 -176.2(5) . . . . ?
C15 C16 C17 C18 -0.7(9) . . . . ?
C29 C24 C25 C26 -0.4(9) . . . . ?
C29 C28 C27 C30 -177.0(5) . . . . ?
C29 C28 C27 C26 1.4(9) . . . . ?
C28 C27 C26 C25 -2.0(10) . . . . ?
C7 N2 C24 C29 89.5(6) . . . . ?
C7 N2 C24 C25 -93.9(6) . . . . ?
C7 C4 C5 C1 178.0(5) . . . . ?
C6 N3 C15 C16 69.0(7) . . . . ?
C6 N3 C15 C20 -116.8(6) . . . . ?
C18 C21 C22 C23 177.9(5) . . . . ?
C18 C19 C20 C15 -0.3(9) . . . . ?
C4 N1 C3 C2 1.2(8) . . . . ?
C4 N1 C3 C6 -176.5(5) . . . . ?
C34 C33 C38 C37 0.5(9) . . . . ?
C16 C15 C20 C19 1.1(8) . . . . ?
C17 C18 C19 C20 -1.0(8) . . . . ?
C40 C39 C36 C37 -7.8(10) . . . . ?
C40 C39 C36 C35 174.0(6) . . . . ?
C19 C18 C17 C16 1.5(8) . . . . ?
C12 C11 C14 O3 4.5(8) . . . . ?
C12 C11 C14 N5 -173.9(5) . . . . ?
C12 C8 C9 C10 1.1(9) . . . . ?
C22 C21 C18 C17 -12.0(9) . . . . ?
C22 C21 C18 C19 166.4(6) . . . . ?
C44 C45 C48 C49 -6.0(9) . . . . ?
C44 C45 C46 C47 0.7(8) . . . . ?
C33 N6 C13 O4 2.8(8) . . . . ?
C33 N6 C13 C10 -177.7(4) . . . . ?
C33 C34 C35 C36 -0.5(9) . . . . ?
C33 C38 C37 C36 -0.2(10) . . . . ?
C20 C15 C16 C17 -0.6(8) . . . . ?
C39 C36 C35 C34 179.2(5) . . . . ?
C9 C10 C13 O4 -1.2(9) . . . . ?
C9 C10 C13 N6 179.3(5) . . . . ?
C1 C2 C3 N1 -1.0(8) . . . . ?
C1 C2 C3 C6 176.4(5) . . . . ?
C38 C37 C36 C39 -178.8(6) . . . . ?
C38 C37 C36 C35 -0.5(9) . . . . ?
C37 C36 C35 C34 0.8(9) . . . . ?
C35 C34 C33 N6 179.4(5) . . . . ?
C35 C34 C33 C38 -0.2(9) . . . . ?
C25 C24 C29 C28 -0.3(8) . . . . ?
C51 S1 O15 Eu1 -100.3(7) . . . . ?
C52 S1 O15 Eu1 9.7(9) . . . . ?

loop_
_smtbx_masks_void_nr
_smtbx_masks_void_average_x
_smtbx_masks_void_average_y
_smtbx_masks_void_average_z
_smtbx_masks_void_volume
_smtbx_masks_void_count_electrons
_smtbx_masks_void_content
1 0.112 0.000 0.500 1024.9 267.0 '6 DMF'
